data_4131691
loop_
_publ_author_name
'Jana, Manish'
'Pal, Nabhendu'
'White, Corey J.'
'Kupper, Claudia'
'Meyer, Franc'
'Lehnert, Nicolai'
'Majumdar, Amit'

_publ_section_title
;
 Functional Mononitrosyl Diiron(II) Complex Mediates the Reduction of NO
 to N<sub>2</sub>O with Relevance for Flavodiiron NO Reductases.
;
_journal_issue 41
_journal_name_full 'Journal of the American Chemical Society'
_journal_page_first 14380
_journal_page_last 14383
_journal_paper_doi 10.1021/jacs.7b08855
_journal_volume 139
_journal_year 2017
_chemical_formula_moiety 'C52 H70 Fe2 N14 O5, 3(B F4)'
_chemical_formula_sum 'C52 H70 B3 F12 Fe2 N14 O5'
_chemical_formula_weight 1343.35
_space_group_crystal_system triclinic
_space_group_IT_number 2
_space_group_name_Hall '-P 1'
_space_group_name_H-M_alt 'P -1'
_atom_sites_solution_hydrogens geom
_atom_sites_solution_primary dual
_audit_creation_date 2017-09-16
_audit_creation_method
;
Olex2 1.2
(compiled 2017.08.10 svn.r3458 for OlexSys, GUI svn.r5381)
;
_cell_angle_alpha 85.098(9)
_cell_angle_beta 85.288(11)
_cell_angle_gamma 70.783(9)
_cell_formula_units_Z 2
_cell_length_a 11.730(8)
_cell_length_b 16.672(11)
_cell_length_c 17.852(12)
_cell_measurement_reflns_used 787
_cell_measurement_temperature 150(2)
_cell_measurement_theta_max 17.79
_cell_measurement_theta_min 2.29
_cell_volume 3279(4)
_computing_cell_refinement 'SAINT v8.34A (Bruker, 2013)'
_computing_data_collection 'APEX2 v2014.7-1 (Bruker-Axs,2014)'
_computing_data_reduction 'SAINT v8.34A (Bruker, 2013)'
_computing_molecular_graphics 'Olex2 (Dolomanov et al., 2009)'
_computing_publication_material 'Olex2 (Dolomanov et al., 2009)'
_computing_structure_refinement 'SHELXL-97 (Sheldrick, 2008)'
_computing_structure_solution 'SHELXS-97 (Sheldrick, 2008)'
_diffrn_ambient_temperature 150(2)
_diffrn_measured_fraction_theta_full 0.991
_diffrn_measured_fraction_theta_max 0.974
_diffrn_measurement_device_type 'Bruker APEX-II CCD'
_diffrn_measurement_method 'phi and omega scan'
_diffrn_radiation_monochromator graphite
_diffrn_radiation_probe x-ray
_diffrn_radiation_type MoK\a
_diffrn_radiation_wavelength 0.71073
_diffrn_reflns_av_R_equivalents 0.2254
_diffrn_reflns_av_unetI/netI 0.4128
_diffrn_reflns_Laue_measured_fraction_full 0.991
_diffrn_reflns_Laue_measured_fraction_max 0.974
_diffrn_reflns_limit_h_max 13
_diffrn_reflns_limit_h_min -14
_diffrn_reflns_limit_k_max 20
_diffrn_reflns_limit_k_min -18
_diffrn_reflns_limit_l_max 21
_diffrn_reflns_limit_l_min -21
_diffrn_reflns_number 24602
_diffrn_reflns_point_group_measured_fraction_full 0.991
_diffrn_reflns_point_group_measured_fraction_max 0.974
_diffrn_reflns_theta_full 25.242
_diffrn_reflns_theta_max 25.519
_diffrn_reflns_theta_min 1.147
_diffrn_source_type 'fine-focus sealed tube'
_diffrn_standards_number 0
_exptl_absorpt_coefficient_mu 0.530
_exptl_absorpt_correction_T_max 0.7452
_exptl_absorpt_correction_T_min 0.4912
_exptl_absorpt_correction_type multi-scan
_exptl_absorpt_process_details
;
SADABS-2016/2 (Bruker,2016/2) was used for absorption correction.
wR2(int) was 0.1677 before and 0.0717 after correction.
The Ratio of minimum to maximum transmission is 0.6592.
The \l/2 correction factor is Not present.
;
_exptl_crystal_colour brown
_exptl_crystal_density_diffrn 1.360
_exptl_crystal_density_method 'not measured'
_exptl_crystal_description block
_exptl_crystal_F_000 1390
_exptl_crystal_size_max 0.24
_exptl_crystal_size_mid 0.16
_exptl_crystal_size_min 0.14
_refine_diff_density_max 1.165
_refine_diff_density_min -0.905
_refine_diff_density_rms 0.107
_refine_ls_extinction_method none
_refine_ls_goodness_of_fit_ref 0.934
_refine_ls_hydrogen_treatment constr
_refine_ls_matrix_type full
_refine_ls_number_parameters 773
_refine_ls_number_reflns 11932
_refine_ls_number_restraints 48
_refine_ls_restrained_S_all 0.937
_refine_ls_R_factor_all 0.2818
_refine_ls_R_factor_gt 0.1058
_refine_ls_shift/su_max 0.000
_refine_ls_shift/su_mean 0.000
_refine_ls_structure_factor_coef Fsqd
_refine_ls_weighting_details 'w=1/[\s^2^(Fo^2^)+(0.0890P)^2^] where P=(Fo^2^+2Fc^2^)/3'
_refine_ls_weighting_scheme calc
_refine_ls_wR_factor_gt 0.2178
_refine_ls_wR_factor_ref 0.2987
_reflns_Friedel_coverage 0.000
_reflns_number_gt 3928
_reflns_number_total 11932
_reflns_threshold_expression 'I > 2\s(I)'
_cod_data_source_file ja7b08855_si_004.cif
_cod_data_source_block Mononitrosyl2
_cod_database_code 4131691
_shelxl_version_number 2014-3
_shelx_space_group_comment
;
The symmetry employed for this shelxl refinement is uniquely defined
by the following loop, which should always be used as a source of
symmetry information in preference to the above space-group names.
They are only intended as comments.
;
_shelx_estimated_absorpt_t_max 0.929
_shelx_estimated_absorpt_t_min 0.883
_olex2_refinement_description
;
1. Fixed Uiso
 At 1.2 times of:
  All C(H) groups, All C(H,H) groups
 At 1.5 times of:
  All C(H,H,H) groups
2. Restrained distances
 F5-B2 \\sim F8-B2 \\sim F7A-B2 \\sim F7B-B2 \\sim F6A-B2 \\sim F6B-B2
 with sigma of 0.02
 F1-B1 \\sim F4A-B1 \\sim F4B-B1 \\sim F3-B1 \\sim F2B-B1 \\sim F2A-B1
 with sigma of 0.02
 F10-B3 \\sim F9-B3 \\sim F11B-B3 \\sim F11A-B3 \\sim F12A-B3 \\sim F12B-B3
 with sigma of 0.02
 N13-C48 \\sim N13-C49B \\sim N13-C49A
 with sigma of 0.02
3. Uiso/Uaniso restraints and constraints
Uanis(C48) = Uanis(C49B) = Uanis(C49A)
Uanis(B2) = Uanis(F5) = Uanis(F7A) = Uanis(F7B) = Uanis(F6A) = Uanis(F6B)
Uanis(F1) = Uanis(F3) = Uanis(F4A) = Uanis(F4B)
Uanis(F10) = Uanis(F11A) = Uanis(F12B) = Uanis(F12A)
Uanis(O4) = Uanis(C47) = Uanis(N13)
Uanis(F2A) = Uanis(F2B)
4. Others
 Sof(C49B)=Sof(H49D)=Sof(H49E)=Sof(H49F)=1-FVAR(1)
 Sof(C49A)=Sof(H49A)=Sof(H49B)=Sof(H49C)=FVAR(1)
 Sof(F2B)=Sof(F4B)=Sof(F6B)=Sof(F7B)=Sof(F11B)=Sof(F12B)=1-FVAR(2)
 Sof(F2A)=Sof(F4A)=Sof(F6A)=Sof(F7A)=Sof(F11A)=Sof(F12A)=FVAR(2)
5.a Ternary CH refined with riding coordinates:
 C1(H1)
5.b Secondary CH2 refined with riding coordinates:
 C2(H2A,H2B), C3(H3A,H3B), C11(H11A,H11B), C13(H13A,H13B), C21(H21A,H21B),
 C23(H23A,H23B), C24(H24A,H24B), C32(H32A,H32B), C34(H34A,H34B), C42(H42A,H42B)
5.c Aromatic/amide H refined with riding coordinates:
 C6(H6), C7(H7), C8(H8), C9(H9), C16(H16), C17(H17), C18(H18), C19(H19),
 C27(H27), C28(H28), C29(H29), C30(H30), C37(H37), C38(H38), C39(H39), C40(H40),
  C44(H44), C47(H47), C50(H50)
5.d Idealised Me refined as rotating group:
 C12(H12A,H12B,H12C), C22(H22A,H22B,H22C), C33(H33A,H33B,H33C), C43(H43A,H43B,
 H43C), C45(H45A,H45B,H45C), C46(H46A,H46B,H46C), C48(H48A,H48B,H48C),
 C49A(H49A,H49B,H49C), C49B(H49D,H49E,H49F), C51(H51A,H51B,H51C), C52(H52A,H52B,
 H52C)
;
_olex2_submission_special_instructions 'No special instructions were received'

loop_
_space_group_symop_operation_xyz
'x, y, z'
'-x, -y, -z'

loop_
_atom_site_label
_atom_site_type_symbol
_atom_site_fract_x
_atom_site_fract_y
_atom_site_fract_z
_atom_site_U_iso_or_equiv
_atom_site_adp_type
_atom_site_occupancy
_atom_site_site_symmetry_order
_atom_site_calc_flag
_atom_site_refinement_flags_posn
_atom_site_refinement_flags_occupancy
_atom_site_disorder_assembly
_atom_site_disorder_group
Fe1 Fe 0.44341(14) 0.13538(9) 0.72784(7) 0.0294(4) Uani 1 1 d . . . .
Fe2 Fe 0.25511(15) 0.35891(9) 0.71329(8) 0.0330(5) Uani 1 1 d . . . .
O1 O 0.4130(6) 0.2598(4) 0.7046(3) 0.0290(17) Uani 1 1 d . . . .
O2 O 0.2210(9) 0.1155(6) 0.6925(6) 0.081(3) Uani 1 1 d . . . .
O3 O 0.4869(7) 0.1187(4) 0.6081(4) 0.041(2) Uani 1 1 d . . . .
O4 O 0.1219(7) 0.3044(5) 0.7605(4) 0.0488(16) Uani 1 1 d . . . .
O5 O 0.2960(7) 0.3633(5) 0.8377(4) 0.044(2) Uani 1 1 d . . . .
N1 N 0.6360(8) 0.1397(5) 0.7316(4) 0.032(2) Uani 1 1 d . . . .
N2 N 0.5470(8) 0.0057(5) 0.7340(4) 0.027(2) Uani 1 1 d . . . .
N3 N 0.7300(7) -0.0969(5) 0.7351(4) 0.027(2) Uani 1 1 d . . . .
N4 N 0.4590(8) 0.1360(5) 0.8448(4) 0.027(2) Uani 1 1 d . . . .
N5 N 0.5792(9) 0.1234(5) 0.9426(4) 0.036(2) Uani 1 1 d . . . .
N6 N 0.3806(8) 0.4282(5) 0.6501(4) 0.027(2) Uani 1 1 d . . . .
N7 N 0.1996(8) 0.3752(5) 0.6002(4) 0.033(2) Uani 1 1 d . . . .
N8 N 0.1975(9) 0.4404(6) 0.4837(5) 0.046(3) Uani 1 1 d . . . .
N9 N 0.1714(8) 0.4921(5) 0.7330(4) 0.031(2) Uani 1 1 d . . . .
N10 N 0.2164(8) 0.6034(5) 0.7737(4) 0.032(2) Uani 1 1 d . . . .
N11 N 0.4270(9) 0.1450(6) 0.4878(5) 0.040(2) Uani 1 1 d . . . .
N12 N 0.2966(9) 0.1289(5) 0.7236(5) 0.034(2) Uani 1 1 d . . . .
N13 N 0.0112(9) 0.2606(6) 0.8583(5) 0.0488(16) Uani 1 1 d D . . .
N14 N 0.3242(9) 0.4100(6) 0.9483(5) 0.047(3) Uani 1 1 d . . . .
C1 C 0.5158(10) 0.2890(7) 0.6994(6) 0.037(3) Uani 1 1 d . . . .
H1 H 0.5230 0.3091 0.7483 0.044 Uiso 1 1 calc R . . .
C2 C 0.6319(10) 0.2170(6) 0.6798(6) 0.036(3) Uani 1 1 d . . . .
H2A H 0.6333 0.2036 0.6278 0.043 Uiso 1 1 calc R . . .
H2B H 0.7018 0.2342 0.6859 0.043 Uiso 1 1 calc R . . .
C3 C 0.7209(10) 0.0579(6) 0.7026(5) 0.032(3) Uani 1 1 d . . . .
H3A H 0.7321 0.0636 0.6482 0.038 Uiso 1 1 calc R . . .
H3B H 0.7991 0.0441 0.7238 0.038 Uiso 1 1 calc R . . .
C4 C 0.6670(11) -0.0115(7) 0.7250(5) 0.034(3) Uani 1 1 d . . . .
C5 C 0.5276(11) -0.0727(7) 0.7503(5) 0.031(3) Uani 1 1 d . . . .
C6 C 0.4207(11) -0.0916(7) 0.7673(5) 0.038(3) Uani 1 1 d . . . .
H6 H 0.3455 -0.0494 0.7690 0.046 Uiso 1 1 calc R . . .
C7 C 0.4330(11) -0.1780(7) 0.7815(6) 0.041(3) Uani 1 1 d . . . .
H7 H 0.3635 -0.1932 0.7916 0.049 Uiso 1 1 calc R . . .
C8 C 0.5460(11) -0.2427(8) 0.7814(6) 0.043(3) Uani 1 1 d . . . .
H8 H 0.5493 -0.2989 0.7919 0.052 Uiso 1 1 calc R . . .
C9 C 0.6525(10) -0.2240(6) 0.7658(5) 0.031(3) Uani 1 1 d . . . .
H9 H 0.7276 -0.2664 0.7649 0.037 Uiso 1 1 calc R . . .
C10 C 0.6408(10) -0.1373(7) 0.7513(5) 0.032(3) Uani 1 1 d . . . .
C11 C 0.8610(10) -0.1365(7) 0.7377(6) 0.036(3) Uani 1 1 d . . . .
H11A H 0.8785 -0.1683 0.7858 0.043 Uiso 1 1 calc R . . .
H11B H 0.8977 -0.0919 0.7351 0.043 Uiso 1 1 calc R . . .
C12 C 0.9201(11) -0.1960(7) 0.6756(6) 0.052(3) Uani 1 1 d . . . .
H12A H 0.9096 -0.1643 0.6277 0.078 Uiso 1 1 calc GR . . .
H12B H 0.8832 -0.2396 0.6765 0.078 Uiso 1 1 calc GR . . .
H12C H 1.0048 -0.2215 0.6832 0.078 Uiso 1 1 calc GR . . .
C13 C 0.6671(10) 0.1454(7) 0.8116(5) 0.035(3) Uani 1 1 d . . . .
H13A H 0.7430 0.1015 0.8225 0.042 Uiso 1 1 calc R . . .
H13B H 0.6766 0.2003 0.8166 0.042 Uiso 1 1 calc R . . .
C14 C 0.5676(10) 0.1342(6) 0.8666(5) 0.027(3) Uani 1 1 d . . . .
C15 C 0.3955(10) 0.1235(6) 0.9131(5) 0.033(3) Uani 1 1 d . . . .
C16 C 0.2803(10) 0.1159(6) 0.9264(5) 0.033(3) Uani 1 1 d . . . .
H16 H 0.2310 0.1203 0.8870 0.040 Uiso 1 1 calc R . . .
C17 C 0.2415(11) 0.1013(6) 1.0012(6) 0.040(3) Uani 1 1 d . . . .
H17 H 0.1661 0.0945 1.0114 0.048 Uiso 1 1 calc R . . .
C18 C 0.3149(12) 0.0967(7) 1.0609(6) 0.047(3) Uani 1 1 d . . . .
H18 H 0.2864 0.0873 1.1099 0.056 Uiso 1 1 calc R . . .
C19 C 0.4290(11) 0.1057(7) 1.0488(6) 0.046(3) Uani 1 1 d . . . .
H19 H 0.4760 0.1042 1.0887 0.056 Uiso 1 1 calc R . . .
C20 C 0.4694(10) 0.1169(6) 0.9746(5) 0.032(3) Uani 1 1 d . . . .
C21 C 0.6886(11) 0.1143(7) 0.9836(6) 0.041(3) Uani 1 1 d . . . .
H21A H 0.7600 0.0959 0.9497 0.049 Uiso 1 1 calc R . . .
H21B H 0.6962 0.0712 1.0247 0.049 Uiso 1 1 calc R . . .
C22 C 0.6804(12) 0.1989(7) 1.0148(6) 0.056(4) Uani 1 1 d . . . .
H22A H 0.6766 0.2408 0.9739 0.083 Uiso 1 1 calc GR . . .
H22B H 0.7505 0.1913 1.0424 0.083 Uiso 1 1 calc GR . . .
H22C H 0.6091 0.2175 1.0477 0.083 Uiso 1 1 calc GR . . .
C23 C 0.5023(10) 0.3613(7) 0.6403(5) 0.034(3) Uani 1 1 d . . . .
H23A H 0.5652 0.3864 0.6441 0.041 Uiso 1 1 calc R . . .
H23B H 0.5115 0.3397 0.5906 0.041 Uiso 1 1 calc R . . .
C24 C 0.3335(11) 0.4659(7) 0.5759(6) 0.045(3) Uani 1 1 d . . . .
H24A H 0.4004 0.4582 0.5385 0.054 Uiso 1 1 calc R . . .
H24B H 0.2926 0.5265 0.5791 0.054 Uiso 1 1 calc R . . .
C25 C 0.2466(10) 0.4246(7) 0.5520(6) 0.038(3) Uani 1 1 d . . . .
C26 C 0.1128(11) 0.3584(7) 0.5599(6) 0.041(3) Uani 1 1 d . . . .
C27 C 0.0346(11) 0.3107(7) 0.5794(7) 0.048(3) Uani 1 1 d . . . .
H27 H 0.0349 0.2824 0.6267 0.057 Uiso 1 1 calc R . . .
C28 C -0.0423(11) 0.3069(8) 0.5266(8) 0.056(4) Uani 1 1 d . . . .
H28 H -0.0949 0.2760 0.5397 0.067 Uiso 1 1 calc R . . .
C29 C -0.0455(14) 0.3463(10) 0.4557(9) 0.076(5) Uani 1 1 d . . . .
H29 H -0.1002 0.3424 0.4224 0.091 Uiso 1 1 calc R . . .
C30 C 0.0327(12) 0.3920(9) 0.4335(7) 0.056(4) Uani 1 1 d . . . .
H30 H 0.0333 0.4181 0.3854 0.067 Uiso 1 1 calc R . . .
C31 C 0.1108(11) 0.3968(7) 0.4871(6) 0.044(3) Uani 1 1 d . . . .
C32 C 0.2304(12) 0.4878(7) 0.4170(6) 0.052(3) Uani 1 1 d . . . .
H32A H 0.2762 0.5220 0.4323 0.062 Uiso 1 1 calc R . . .
H32B H 0.1570 0.5262 0.3960 0.062 Uiso 1 1 calc R . . .
C33 C 0.3051(13) 0.4304(9) 0.3560(7) 0.073(4) Uani 1 1 d . . . .
H33A H 0.3345 0.4638 0.3177 0.109 Uiso 1 1 calc GR . . .
H33B H 0.2553 0.4040 0.3341 0.109 Uiso 1 1 calc GR . . .
H33C H 0.3722 0.3872 0.3780 0.109 Uiso 1 1 calc GR . . .
C34 C 0.3807(10) 0.4953(7) 0.6994(5) 0.036(3) Uani 1 1 d . . . .
H34A H 0.4047 0.5395 0.6702 0.043 Uiso 1 1 calc R . . .
H34B H 0.4372 0.4713 0.7385 0.043 Uiso 1 1 calc R . . .
C35 C 0.2532(10) 0.5321(7) 0.7343(5) 0.034(3) Uani 1 1 d . . . .
C36 C 0.0701(9) 0.5430(6) 0.7749(5) 0.024(2) Uani 1 1 d . . . .
C37 C -0.0418(10) 0.5293(7) 0.7939(6) 0.040(3) Uani 1 1 d . . . .
H37 H -0.0598 0.4837 0.7772 0.047 Uiso 1 1 calc R . . .
C38 C -0.1227(10) 0.5886(7) 0.8392(6) 0.036(3) Uani 1 1 d . . . .
H38 H -0.1985 0.5832 0.8516 0.043 Uiso 1 1 calc R . . .
C39 C -0.0965(11) 0.6566(7) 0.8672(6) 0.043(3) Uani 1 1 d . . . .
H39 H -0.1534 0.6930 0.8990 0.052 Uiso 1 1 calc R . . .
C40 C 0.0143(10) 0.6701(7) 0.8479(6) 0.038(3) Uani 1 1 d . . . .
H40 H 0.0325 0.7154 0.8649 0.045 Uiso 1 1 calc R . . .
C41 C 0.0946(10) 0.6120(7) 0.8023(5) 0.030(3) Uani 1 1 d . . . .
C42 C 0.2862(10) 0.6566(7) 0.7937(5) 0.038(3) Uani 1 1 d . . . .
H42A H 0.2349 0.7157 0.7924 0.046 Uiso 1 1 calc R . . .
H42B H 0.3533 0.6517 0.7570 0.046 Uiso 1 1 calc R . . .
C43 C 0.3339(10) 0.6305(7) 0.8710(5) 0.045(3) Uani 1 1 d . . . .
H43A H 0.3898 0.5735 0.8714 0.067 Uiso 1 1 calc GR . . .
H43B H 0.2679 0.6327 0.9072 0.067 Uiso 1 1 calc GR . . .
H43C H 0.3744 0.6686 0.8837 0.067 Uiso 1 1 calc GR . . .
C44 C 0.4110(12) 0.1566(7) 0.5606(6) 0.045(3) Uani 1 1 d . . . .
H44 H 0.3387 0.1956 0.5779 0.054 Uiso 1 1 calc R . . .
C45 C 0.3354(12) 0.1918(8) 0.4355(7) 0.060(4) Uani 1 1 d . . . .
H45A H 0.2678 0.2297 0.4626 0.090 Uiso 1 1 calc GR . . .
H45B H 0.3089 0.1524 0.4111 0.090 Uiso 1 1 calc GR . . .
H45C H 0.3691 0.2241 0.3984 0.090 Uiso 1 1 calc GR . . .
C46 C 0.5373(11) 0.0837(7) 0.4530(6) 0.048(3) Uani 1 1 d . . . .
H46A H 0.5812 0.1143 0.4213 0.071 Uiso 1 1 calc GR . . .
H46B H 0.5144 0.0466 0.4234 0.071 Uiso 1 1 calc GR . . .
H46C H 0.5875 0.0505 0.4919 0.071 Uiso 1 1 calc GR . . .
C47 C 0.0849(10) 0.3023(7) 0.8286(7) 0.0488(16) Uani 1 1 d . . . .
H47 H 0.1114 0.3324 0.8609 0.059 Uiso 1 1 calc R . . .
C48 C -0.0291(13) 0.2111(8) 0.8110(7) 0.075(4) Uani 1 1 d D . . .
H48A H -0.1154 0.2340 0.8089 0.113 Uiso 1 1 calc GR . . .
H48B H -0.0069 0.1532 0.8313 0.113 Uiso 1 1 calc GR . . .
H48C H 0.0079 0.2130 0.7612 0.113 Uiso 1 1 calc GR . . .
C49A C -0.031(2) 0.2721(18) 0.9377(9) 0.075(4) Uani 0.76(5) 1 d D P A 1
H49A H 0.0164 0.2998 0.9607 0.113 Uiso 0.76(5) 1 calc GR P A 1
H49B H -0.0211 0.2176 0.9635 0.113 Uiso 0.76(5) 1 calc GR P A 1
H49C H -0.1142 0.3064 0.9409 0.113 Uiso 0.76(5) 1 calc GR P A 1
C49B C -0.045(6) 0.234(6) 0.926(3) 0.075(4) Uani 0.24(5) 1 d D P A 2
H49D H -0.0199 0.2550 0.9687 0.113 Uiso 0.24(5) 1 calc GR P A 2
H49E H -0.0204 0.1734 0.9313 0.113 Uiso 0.24(5) 1 calc GR P A 2
H49F H -0.1310 0.2573 0.9244 0.113 Uiso 0.24(5) 1 calc GR P A 2
C50 C 0.3609(12) 0.3667(7) 0.8867(6) 0.043(3) Uani 1 1 d . . . .
H50 H 0.4429 0.3364 0.8804 0.051 Uiso 1 1 calc R . . .
C51 C 0.1963(10) 0.4569(8) 0.9622(6) 0.050(3) Uani 1 1 d . . . .
H51A H 0.1617 0.4821 0.9155 0.075 Uiso 1 1 calc GR . . .
H51B H 0.1876 0.5008 0.9958 0.075 Uiso 1 1 calc GR . . .
H51C H 0.1554 0.4187 0.9845 0.075 Uiso 1 1 calc GR . . .
C52 C 0.4067(12) 0.4085(10) 1.0047(7) 0.084(5) Uani 1 1 d . . . .
H52A H 0.4001 0.3689 1.0457 0.126 Uiso 1 1 calc GR . . .
H52B H 0.3869 0.4643 1.0229 0.126 Uiso 1 1 calc GR . . .
H52C H 0.4880 0.3914 0.9828 0.126 Uiso 1 1 calc GR . . .
F1 F 0.2713(9) 0.6924(6) 0.6152(5) 0.108(2) Uani 1 1 d D . . .
F2A F 0.451(3) 0.6195(18) 0.550(4) 0.080(9) Uani 0.552(7) 1 d D P B 1
F2B F 0.413(4) 0.614(2) 0.540(5) 0.080(9) Uani 0.448(7) 1 d D P B 2
F3 F 0.3086(9) 0.7478(6) 0.5029(5) 0.108(2) Uani 1 1 d D . . .
F4A F 0.4153(16) 0.7372(11) 0.6090(9) 0.108(2) Uani 0.552(7) 1 d D P B 1
F4B F 0.4437(18) 0.7371(13) 0.5527(11) 0.108(2) Uani 0.448(7) 1 d D P B 2
B1 B 0.3613(11) 0.6952(8) 0.5640(7) 0.066(5) Uani 1 1 d D . . .
F5 F -0.0598(8) 0.9962(5) 0.8345(4) 0.0831(18) Uani 1 1 d D . . .
F6A F 0.0366(14) 0.8712(9) 0.8943(9) 0.0831(18) Uani 0.552(7) 1 d D P B 1
F7A F 0.1098(14) 0.9022(10) 0.7858(8) 0.0831(18) Uani 0.552(7) 1 d D P B 1
F6B F 0.0352(17) 0.9174(12) 0.9301(9) 0.0831(18) Uani 0.448(7) 1 d D P B 2
F7B F 0.1036(18) 0.8664(10) 0.8173(11) 0.0831(18) Uani 0.448(7) 1 d D P B 2
F8 F 0.1296(8) 0.9824(5) 0.8679(6) 0.112(3) Uani 1 1 d D . . .
B2 B 0.0523(11) 0.9407(8) 0.8526(7) 0.0831(18) Uani 1 1 d D . . .
F9 F -0.4176(8) 0.4834(6) 0.8221(4) 0.091(3) Uani 1 1 d D . . .
F10 F -0.3412(8) 0.3391(5) 0.8562(6) 0.107(3) Uani 1 1 d D . . .
F11A F -0.2161(15) 0.4050(11) 0.7816(12) 0.107(3) Uani 0.552(7) 1 d D P B 1
F12A F -0.2599(16) 0.4255(11) 0.8925(9) 0.107(3) Uani 0.552(7) 1 d D P B 1
F11B F -0.2768(16) 0.3824(9) 0.7567(7) 0.056(5) Uani 0.448(7) 1 d D P B 2
F12B F -0.2175(18) 0.4322(14) 0.8521(15) 0.107(3) Uani 0.448(7) 1 d D P B 2
B3 B -0.3163(11) 0.4122(7) 0.8306(6) 0.056(4) Uani 1 1 d D . . .

loop_
_atom_site_aniso_label
_atom_site_aniso_U_11
_atom_site_aniso_U_22
_atom_site_aniso_U_33
_atom_site_aniso_U_23
_atom_site_aniso_U_13
_atom_site_aniso_U_12
Fe1 0.0348(11) 0.0328(10) 0.0234(8) 0.0009(7) -0.0058(7) -0.0145(8)
Fe2 0.0372(11) 0.0303(9) 0.0342(9) 0.0003(7) -0.0046(8) -0.0145(9)
O1 0.031(5) 0.017(4) 0.040(4) 0.003(3) -0.011(3) -0.008(4)
O2 0.060(8) 0.072(7) 0.120(9) -0.002(6) -0.027(6) -0.029(6)
O3 0.060(6) 0.032(5) 0.028(4) 0.002(4) -0.003(4) -0.013(4)
O4 0.039(4) 0.043(3) 0.062(4) 0.016(3) -0.005(3) -0.014(3)
O5 0.051(6) 0.052(5) 0.026(4) -0.003(4) -0.005(4) -0.012(5)
N1 0.044(6) 0.037(6) 0.023(4) 0.002(4) -0.002(4) -0.023(5)
N2 0.022(6) 0.027(5) 0.034(5) -0.005(4) -0.007(4) -0.010(5)
N3 0.018(6) 0.027(5) 0.035(5) -0.004(4) -0.004(4) -0.006(5)
N4 0.034(6) 0.032(5) 0.019(4) 0.005(4) -0.004(4) -0.016(5)
N5 0.050(7) 0.039(6) 0.026(5) -0.003(4) -0.005(5) -0.020(5)
N6 0.035(6) 0.013(5) 0.033(5) -0.002(4) -0.009(4) -0.006(5)
N7 0.026(6) 0.041(6) 0.032(5) -0.007(4) -0.010(4) -0.008(5)
N8 0.066(8) 0.047(6) 0.025(5) -0.005(5) -0.009(5) -0.014(6)
N9 0.034(6) 0.043(6) 0.025(4) 0.007(4) -0.012(4) -0.024(5)
N10 0.043(7) 0.027(5) 0.030(5) -0.003(4) -0.010(4) -0.012(5)
N11 0.056(7) 0.038(6) 0.031(5) 0.000(4) -0.011(5) -0.020(6)
N12 0.029(6) 0.037(6) 0.037(5) 0.003(4) -0.004(4) -0.013(5)
N13 0.039(4) 0.043(3) 0.062(4) 0.016(3) -0.005(3) -0.014(3)
N14 0.040(7) 0.066(7) 0.034(6) 0.001(5) -0.012(5) -0.015(6)
C1 0.047(8) 0.034(7) 0.031(6) -0.009(5) -0.001(6) -0.013(6)
C2 0.043(8) 0.030(7) 0.033(6) 0.005(5) -0.003(5) -0.012(6)
C3 0.038(8) 0.035(7) 0.025(5) -0.003(5) -0.007(5) -0.014(6)
C4 0.056(9) 0.030(7) 0.012(5) -0.008(5) 0.000(5) -0.006(7)
C5 0.046(9) 0.037(7) 0.016(5) -0.004(5) -0.008(5) -0.019(7)
C6 0.057(9) 0.033(7) 0.025(6) 0.013(5) -0.008(5) -0.017(7)
C7 0.048(9) 0.041(7) 0.042(7) -0.004(6) 0.002(6) -0.026(7)
C8 0.042(9) 0.053(8) 0.039(7) -0.004(6) 0.000(6) -0.021(8)
C9 0.035(7) 0.020(6) 0.031(6) 0.001(5) 0.003(5) -0.003(6)
C10 0.027(7) 0.050(8) 0.025(6) -0.018(5) -0.001(5) -0.017(7)
C11 0.030(8) 0.038(7) 0.039(6) -0.005(5) -0.012(5) -0.007(6)
C12 0.049(9) 0.058(9) 0.050(7) -0.017(7) -0.014(6) -0.014(8)
C13 0.035(8) 0.027(6) 0.034(6) -0.003(5) -0.005(5) 0.002(6)
C14 0.040(8) 0.008(5) 0.024(6) -0.003(4) 0.005(5) 0.002(5)
C15 0.046(8) 0.021(6) 0.030(6) -0.014(5) 0.011(6) -0.009(6)
C16 0.042(8) 0.016(6) 0.032(6) -0.006(5) -0.005(5) 0.005(6)
C17 0.047(8) 0.030(7) 0.035(6) 0.001(5) 0.013(6) -0.008(6)
C18 0.076(11) 0.048(8) 0.012(5) -0.002(5) 0.008(6) -0.017(8)
C19 0.055(9) 0.058(9) 0.027(6) -0.004(6) 0.000(6) -0.020(7)
C20 0.036(8) 0.034(7) 0.028(6) -0.004(5) -0.006(5) -0.012(6)
C21 0.055(9) 0.041(7) 0.031(6) 0.001(5) -0.001(6) -0.025(7)
C22 0.067(10) 0.055(8) 0.052(8) 0.001(7) -0.013(7) -0.029(8)
C23 0.037(8) 0.041(7) 0.025(5) -0.002(5) -0.007(5) -0.012(6)
C24 0.051(9) 0.054(8) 0.038(7) 0.002(6) -0.015(6) -0.027(7)
C25 0.035(8) 0.030(7) 0.038(7) -0.003(5) -0.001(6) 0.007(6)
C26 0.042(8) 0.041(8) 0.038(7) -0.019(6) -0.018(6) -0.005(7)
C27 0.036(8) 0.049(8) 0.061(8) -0.011(7) -0.012(7) -0.013(7)
C28 0.034(9) 0.043(8) 0.089(11) -0.037(8) -0.015(8) -0.001(7)
C29 0.059(12) 0.097(13) 0.067(10) -0.028(10) -0.021(9) -0.008(10)
C30 0.041(9) 0.067(10) 0.043(8) -0.019(7) -0.025(7) 0.013(8)
C31 0.042(9) 0.038(7) 0.052(8) -0.020(6) -0.018(6) -0.007(7)
C32 0.068(10) 0.050(8) 0.039(7) 0.008(6) -0.016(7) -0.020(8)
C33 0.092(12) 0.080(11) 0.043(8) 0.001(7) 0.012(8) -0.029(10)
C34 0.048(8) 0.040(7) 0.035(6) 0.001(5) -0.009(6) -0.033(7)
C35 0.034(8) 0.039(7) 0.025(6) 0.011(5) -0.011(5) -0.010(6)
C36 0.016(6) 0.028(6) 0.027(5) 0.006(5) -0.004(5) -0.007(5)
C37 0.054(9) 0.042(7) 0.032(6) 0.004(5) -0.010(6) -0.027(7)
C38 0.027(7) 0.035(7) 0.046(7) 0.009(6) -0.017(6) -0.009(6)
C39 0.047(9) 0.037(7) 0.033(6) 0.001(5) 0.006(6) 0.001(7)
C40 0.047(8) 0.030(7) 0.034(6) -0.008(5) 0.003(6) -0.009(6)
C41 0.038(8) 0.037(7) 0.023(5) 0.002(5) -0.011(5) -0.020(6)
C42 0.052(8) 0.034(7) 0.035(6) -0.015(5) -0.008(6) -0.019(6)
C43 0.048(8) 0.064(9) 0.025(6) 0.000(6) -0.012(6) -0.022(7)
C44 0.069(10) 0.036(7) 0.026(6) 0.000(6) -0.002(6) -0.012(7)
C45 0.058(10) 0.063(9) 0.050(8) -0.009(7) -0.020(7) -0.002(8)
C46 0.058(9) 0.034(7) 0.046(7) -0.008(6) 0.010(6) -0.011(7)
C47 0.039(4) 0.043(3) 0.062(4) 0.016(3) -0.005(3) -0.014(3)
C48 0.062(8) 0.063(9) 0.096(9) 0.013(7) 0.020(7) -0.023(7)
C49A 0.062(8) 0.063(9) 0.096(9) 0.013(7) 0.020(7) -0.023(7)
C49B 0.062(8) 0.063(9) 0.096(9) 0.013(7) 0.020(7) -0.023(7)
C50 0.055(9) 0.048(8) 0.027(6) -0.004(6) -0.004(6) -0.020(7)
C51 0.041(9) 0.063(9) 0.043(7) 0.009(6) -0.002(6) -0.015(8)
C52 0.056(11) 0.145(16) 0.039(8) -0.001(9) -0.026(7) -0.012(10)
F1 0.122(5) 0.129(5) 0.072(4) 0.010(4) 0.010(3) -0.044(4)
F2A 0.13(2) 0.064(7) 0.066(17) -0.018(5) 0.03(2) -0.064(11)
F2B 0.13(2) 0.064(7) 0.066(17) -0.018(5) 0.03(2) -0.064(11)
F3 0.122(5) 0.129(5) 0.072(4) 0.010(4) 0.010(3) -0.044(4)
F4A 0.122(5) 0.129(5) 0.072(4) 0.010(4) 0.010(3) -0.044(4)
F4B 0.122(5) 0.129(5) 0.072(4) 0.010(4) 0.010(3) -0.044(4)
B1 0.084(15) 0.084(14) 0.038(9) 0.018(9) -0.033(9) -0.037(12)
F5 0.075(4) 0.072(4) 0.098(5) -0.010(3) -0.019(4) -0.013(4)
F6A 0.075(4) 0.072(4) 0.098(5) -0.010(3) -0.019(4) -0.013(4)
F7A 0.075(4) 0.072(4) 0.098(5) -0.010(3) -0.019(4) -0.013(4)
F6B 0.075(4) 0.072(4) 0.098(5) -0.010(3) -0.019(4) -0.013(4)
F7B 0.075(4) 0.072(4) 0.098(5) -0.010(3) -0.019(4) -0.013(4)
F8 0.091(7) 0.080(6) 0.185(10) -0.013(6) -0.051(7) -0.042(6)
B2 0.075(4) 0.072(4) 0.098(5) -0.010(3) -0.019(4) -0.013(4)
F9 0.064(6) 0.104(7) 0.076(6) -0.009(5) -0.020(5) 0.017(6)
F10 0.090(6) 0.084(5) 0.163(8) -0.001(5) -0.010(5) -0.050(4)
F11A 0.090(6) 0.084(5) 0.163(8) -0.001(5) -0.010(5) -0.050(4)
F12A 0.090(6) 0.084(5) 0.163(8) -0.001(5) -0.010(5) -0.050(4)
F11B 0.084(13) 0.044(10) 0.036(8) -0.010(7) 0.002(8) -0.014(9)
F12B 0.090(6) 0.084(5) 0.163(8) -0.001(5) -0.010(5) -0.050(4)
B3 0.050(12) 0.068(12) 0.060(10) -0.011(9) 0.004(9) -0.031(11)

loop_
_atom_type_symbol
_atom_type_description
_atom_type_scat_dispersion_real
_atom_type_scat_dispersion_imag
_atom_type_scat_source
C C 0.0033 0.0016 'International Tables Vol C Tables 4.2.6.8 and 6.1.1.4'
H H 0.0000 0.0000 'International Tables Vol C Tables 4.2.6.8 and 6.1.1.4'
B B 0.0013 0.0007 'International Tables Vol C Tables 4.2.6.8 and 6.1.1.4'
N N 0.0061 0.0033 'International Tables Vol C Tables 4.2.6.8 and 6.1.1.4'
O O 0.0106 0.0060 'International Tables Vol C Tables 4.2.6.8 and 6.1.1.4'
F F 0.0171 0.0103 'International Tables Vol C Tables 4.2.6.8 and 6.1.1.4'
Fe Fe 0.3463 0.8444 'International Tables Vol C Tables 4.2.6.8 and 6.1.1.4'

loop_
_geom_angle_atom_site_label_1
_geom_angle_atom_site_label_2
_geom_angle_atom_site_label_3
_geom_angle
O1 Fe1 O3 87.6(3)
O1 Fe1 N1 80.2(3)
O1 Fe1 N2 155.8(3)
O1 Fe1 N4 96.6(3)
O3 Fe1 N1 85.6(3)
N2 Fe1 O3 81.3(3)
N2 Fe1 N1 77.6(3)
N2 Fe1 N4 88.4(3)
N4 Fe1 O3 162.5(3)
N4 Fe1 N1 78.5(3)
N12 Fe1 O1 101.3(3)
N12 Fe1 O3 93.4(3)
N12 Fe1 N1 178.2(4)
N12 Fe1 N2 100.8(4)
N12 Fe1 N4 102.4(4)
O1 Fe2 O4 105.8(3)
O1 Fe2 O5 87.3(3)
O1 Fe2 N6 79.7(3)
O1 Fe2 N7 101.1(3)
O1 Fe2 N9 146.4(3)
O4 Fe2 O5 84.7(3)
O4 Fe2 N6 172.1(3)
O4 Fe2 N7 96.1(3)
O4 Fe2 N9 102.7(3)
O5 Fe2 N6 101.4(3)
N7 Fe2 O5 171.0(3)
N7 Fe2 N6 77.1(3)
N7 Fe2 N9 93.2(3)
N9 Fe2 O5 77.8(3)
N9 Fe2 N6 74.0(3)
Fe1 O1 Fe2 129.5(3)
C1 O1 Fe1 117.3(6)
C1 O1 Fe2 111.2(5)
C44 O3 Fe1 120.8(7)
C47 O4 Fe2 126.5(8)
C50 O5 Fe2 153.0(7)
C2 N1 Fe1 101.8(6)
C2 N1 C13 114.4(8)
C3 N1 Fe1 107.3(6)
C3 N1 C2 113.5(7)
C3 N1 C13 108.0(8)
C13 N1 Fe1 111.6(6)
C4 N2 Fe1 115.8(6)
C4 N2 C5 106.3(9)
C5 N2 Fe1 137.8(7)
C4 N3 C10 105.4(9)
C4 N3 C11 127.2(9)
C10 N3 C11 127.0(9)
C14 N4 Fe1 116.3(6)
C14 N4 C15 103.8(8)
C15 N4 Fe1 138.9(7)
C14 N5 C20 106.2(9)
C14 N5 C21 127.5(9)
C20 N5 C21 126.2(8)
C23 N6 Fe2 105.8(5)
C24 N6 Fe2 110.4(6)
C24 N6 C23 110.8(8)
C24 N6 C34 110.9(8)
C34 N6 Fe2 105.6(5)
C34 N6 C23 113.0(8)
C25 N7 Fe2 116.0(7)
C25 N7 C26 105.0(9)
C26 N7 Fe2 138.4(7)
C25 N8 C31 106.4(9)
C25 N8 C32 128.0(10)
C31 N8 C32 125.5(9)
C35 N9 Fe2 112.0(7)
C35 N9 C36 103.7(8)
C36 N9 Fe2 137.5(6)
C35 N10 C41 105.7(8)
C35 N10 C42 129.4(9)
C41 N10 C42 124.4(8)
C44 N11 C45 121.6(11)
C44 N11 C46 123.3(11)
C45 N11 C46 115.1(9)
O2 N12 Fe1 152.6(9)
C47 N13 C48 119.2(10)
C47 N13 C49A 117.5(15)
C47 N13 C49B 146(4)
C48 N13 C49A 123.2(15)
C48 N13 C49B 95(4)
C50 N14 C51 119.7(10)
C50 N14 C52 121.9(11)
C52 N14 C51 118.3(10)
O1 C1 H1 108.7
O1 C1 C2 110.8(8)
O1 C1 C23 111.4(9)
C2 C1 H1 108.7
C23 C1 H1 108.7
C23 C1 C2 108.5(8)
N1 C2 C1 108.6(8)
N1 C2 H2A 110.0
N1 C2 H2B 110.0
C1 C2 H2A 110.0
C1 C2 H2B 110.0
H2A C2 H2B 108.3
N1 C3 H3A 110.0
N1 C3 H3B 110.0
H3A C3 H3B 108.4
C4 C3 N1 108.3(8)
C4 C3 H3A 110.0
C4 C3 H3B 110.0
N2 C4 N3 113.0(9)
N2 C4 C3 121.0(10)
N3 C4 C3 126.0(10)
N2 C5 C10 108.4(9)
C6 C5 N2 130.5(11)
C6 C5 C10 120.9(10)
C5 C6 H6 121.9
C5 C6 C7 116.2(11)
C7 C6 H6 121.9
C6 C7 H7 118.6
C6 C7 C8 122.8(11)
C8 C7 H7 118.6
C7 C8 H8 119.4
C9 C8 C7 121.2(11)
C9 C8 H8 119.4
C8 C9 H9 121.9
C8 C9 C10 116.3(10)
C10 C9 H9 121.9
C5 C10 N3 106.9(9)
C5 C10 C9 122.5(10)
C9 C10 N3 130.6(10)
N3 C11 H11A 108.5
N3 C11 H11B 108.5
N3 C11 C12 115.0(9)
H11A C11 H11B 107.5
C12 C11 H11A 108.5
C12 C11 H11B 108.5
C11 C12 H12A 109.5
C11 C12 H12B 109.5
C11 C12 H12C 109.5
H12A C12 H12B 109.5
H12A C12 H12C 109.5
H12B C12 H12C 109.5
N1 C13 H13A 109.7
N1 C13 H13B 109.7
H13A C13 H13B 108.2
C14 C13 N1 109.7(8)
C14 C13 H13A 109.7
C14 C13 H13B 109.7
N4 C14 N5 114.5(8)
N4 C14 C13 122.9(8)
N5 C14 C13 122.5(10)
N4 C15 C20 109.4(9)
C16 C15 N4 130.4(10)
C16 C15 C20 120.1(9)
C15 C16 H16 121.1
C15 C16 C17 117.8(10)
C17 C16 H16 121.1
C16 C17 H17 119.5
C16 C17 C18 121.0(11)
C18 C17 H17 119.5
C17 C18 H18 119.0
C19 C18 C17 122.0(10)
C19 C18 H18 119.0
C18 C19 H19 121.5
C20 C19 C18 117.0(11)
C20 C19 H19 121.5
N5 C20 C15 106.1(8)
C19 C20 N5 132.0(10)
C19 C20 C15 121.9(10)
N5 C21 H21A 109.5
N5 C21 H21B 109.5
N5 C21 C22 110.7(9)
H21A C21 H21B 108.1
C22 C21 H21A 109.5
C22 C21 H21B 109.5
C21 C22 H22A 109.5
C21 C22 H22B 109.5
C21 C22 H22C 109.5
H22A C22 H22B 109.5
H22A C22 H22C 109.5
H22B C22 H22C 109.5
N6 C23 C1 110.6(8)
N6 C23 H23A 109.5
N6 C23 H23B 109.5
C1 C23 H23A 109.5
C1 C23 H23B 109.5
H23A C23 H23B 108.1
N6 C24 H24A 109.5
N6 C24 H24B 109.5
N6 C24 C25 110.8(8)
H24A C24 H24B 108.1
C25 C24 H24A 109.5
C25 C24 H24B 109.5
N7 C25 N8 113.1(10)
N7 C25 C24 122.3(10)
N8 C25 C24 124.2(10)
N7 C26 C27 132.0(11)
C31 C26 N7 109.9(10)
C31 C26 C27 118.0(10)
C26 C27 H27 120.9
C28 C27 C26 118.1(12)
C28 C27 H27 120.9
C27 C28 H28 118.3
C29 C28 C27 123.5(13)
C29 C28 H28 118.3
C28 C29 H29 119.9
C28 C29 C30 120.1(14)
C30 C29 H29 119.9
C29 C30 H30 121.6
C29 C30 C31 116.8(13)
C31 C30 H30 121.6
C26 C31 N8 105.6(9)
C26 C31 C30 123.4(12)
C30 C31 N8 131.0(12)
N8 C32 H32A 108.9
N8 C32 H32B 108.9
N8 C32 C33 113.3(9)
H32A C32 H32B 107.7
C33 C32 H32A 108.9
C33 C32 H32B 108.9
C32 C33 H33A 109.5
C32 C33 H33B 109.5
C32 C33 H33C 109.5
H33A C33 H33B 109.5
H33A C33 H33C 109.5
H33B C33 H33C 109.5
N6 C34 H34A 110.2
N6 C34 H34B 110.2
N6 C34 C35 107.6(8)
H34A C34 H34B 108.5
C35 C34 H34A 110.2
C35 C34 H34B 110.2
N9 C35 N10 115.1(9)
N9 C35 C34 121.4(9)
N10 C35 C34 123.3(9)
N9 C36 C37 128.3(9)
C41 C36 N9 111.0(9)
C41 C36 C37 120.6(10)
C36 C37 H37 122.4
C38 C37 C36 115.3(9)
C38 C37 H37 122.4
C37 C38 H38 118.2
C37 C38 C39 123.6(10)
C39 C38 H38 118.2
C38 C39 H39 119.6
C40 C39 C38 120.8(10)
C40 C39 H39 119.6
C39 C40 H40 122.1
C41 C40 C39 115.9(10)
C41 C40 H40 122.1
C36 C41 N10 104.5(9)
C40 C41 N10 131.7(9)
C40 C41 C36 123.8(10)
N10 C42 H42A 109.3
N10 C42 H42B 109.3
N10 C42 C43 111.5(8)
H42A C42 H42B 108.0
C43 C42 H42A 109.3
C43 C42 H42B 109.3
C42 C43 H43A 109.5
C42 C43 H43B 109.5
C42 C43 H43C 109.5
H43A C43 H43B 109.5
H43A C43 H43C 109.5
H43B C43 H43C 109.5
O3 C44 N11 124.4(12)
O3 C44 H44 117.8
N11 C44 H44 117.8
N11 C45 H45A 109.5
N11 C45 H45B 109.5
N11 C45 H45C 109.5
H45A C45 H45B 109.5
H45A C45 H45C 109.5
H45B C45 H45C 109.5
N11 C46 H46A 109.5
N11 C46 H46B 109.5
N11 C46 H46C 109.5
H46A C46 H46B 109.5
H46A C46 H46C 109.5
H46B C46 H46C 109.5
O4 C47 N13 125.6(12)
O4 C47 H47 117.2
N13 C47 H47 117.2
N13 C48 H48A 109.5
N13 C48 H48B 109.5
N13 C48 H48C 109.5
H48A C48 H48B 109.5
H48A C48 H48C 109.5
H48B C48 H48C 109.5
N13 C49A H49A 109.5
N13 C49A H49B 109.5
N13 C49A H49C 109.5
H49A C49A H49B 109.5
H49A C49A H49C 109.5
H49B C49A H49C 109.5
N13 C49B H49D 109.5
N13 C49B H49E 109.5
N13 C49B H49F 109.5
H49D C49B H49E 109.5
H49D C49B H49F 109.5
H49E C49B H49F 109.5
O5 C50 N14 125.5(12)
O5 C50 H50 117.2
N14 C50 H50 117.2
N14 C51 H51A 109.5
N14 C51 H51B 109.5
N14 C51 H51C 109.5
H51A C51 H51B 109.5
H51A C51 H51C 109.5
H51B C51 H51C 109.5
N14 C52 H52A 109.5
N14 C52 H52B 109.5
N14 C52 H52C 109.5
H52A C52 H52B 109.5
H52A C52 H52C 109.5
H52B C52 H52C 109.5
F1 B1 F2A 117(3)
F1 B1 F2B 106(3)
F1 B1 F3 107.4(10)
F1 B1 F4A 95.7(11)
F1 B1 F4B 137.4(14)
F2A B1 F3 118(3)
F2A B1 F4A 105(2)
F2B B1 F3 108(4)
F3 B1 F4A 111.3(12)
F4B B1 F2B 109(3)
F4B B1 F3 83.4(12)
F5 B2 F7A 107.2(12)
F5 B2 F6B 103.5(12)
F6A B2 F5 108.6(12)
F6A B2 F7A 100.3(12)
F7B B2 F5 121.2(13)
F7B B2 F6B 106.5(14)
F8 B2 F5 112.2(10)
F8 B2 F6A 125.3(13)
F8 B2 F7A 100.7(11)
F8 B2 F6B 91.9(12)
F8 B2 F7B 116.0(14)
F9 B3 F11A 118.6(12)
F9 B3 F12A 105.7(11)
F9 B3 F11B 106.6(11)
F9 B3 F12B 112.4(13)
F10 B3 F9 114.3(10)
F10 B3 F11A 118.3(12)
F10 B3 F12A 100.6(11)
F10 B3 F11B 93.0(10)
F10 B3 F12B 123.4(14)
F11A B3 F12A 93.7(13)
F12B B3 F11B 102.7(14)

loop_
_geom_bond_atom_site_label_1
_geom_bond_atom_site_label_2
_geom_bond_distance
Fe1 O1 1.998(6)
Fe1 O3 2.176(7)
Fe1 N1 2.291(9)
Fe1 N2 2.100(8)
Fe1 N4 2.112(8)
Fe1 N12 1.769(10)
Fe2 O1 2.041(7)
Fe2 O4 2.137(7)
Fe2 O5 2.323(8)
Fe2 N6 2.323(7)
Fe2 N7 2.140(8)
Fe2 N9 2.158(9)
O1 C1 1.435(12)
O2 N12 1.173(11)
O3 C44 1.253(13)
O4 C47 1.258(12)
O5 C50 1.223(12)
N1 C2 1.510(11)
N1 C3 1.505(12)
N1 C13 1.520(12)
N2 C4 1.339(13)
N2 C5 1.402(12)
N3 C4 1.374(12)
N3 C10 1.420(12)
N3 C11 1.462(12)
N4 C14 1.352(12)
N4 C15 1.413(11)
N5 C14 1.365(12)
N5 C20 1.400(12)
N5 C21 1.488(13)
N6 C23 1.502(12)
N6 C24 1.484(12)
N6 C34 1.482(11)
N7 C25 1.350(12)
N7 C26 1.405(13)
N8 C25 1.358(13)
N8 C31 1.426(13)
N8 C32 1.469(13)
N9 C35 1.341(12)
N9 C36 1.411(12)
N10 C35 1.359(12)
N10 C41 1.442(13)
N10 C42 1.472(11)
N11 C44 1.320(12)
N11 C45 1.456(14)
N11 C46 1.487(13)
N13 C47 1.329(13)
N13 C48 1.435(12)
N13 C49A 1.469(14)
N13 C49B 1.437(19)
N14 C50 1.331(13)
N14 C51 1.457(14)
N14 C52 1.446(14)
C1 H1 0.9800
C1 C2 1.530(14)
C1 C23 1.509(13)
C2 H2A 0.9700
C2 H2B 0.9700
C3 H3A 0.9700
C3 H3B 0.9700
C3 C4 1.503(13)
C5 C6 1.396(14)
C5 C10 1.407(14)
C6 H6 0.9300
C6 C7 1.402(13)
C7 H7 0.9300
C7 C8 1.406(15)
C8 H8 0.9300
C8 C9 1.385(14)
C9 H9 0.9300
C9 C10 1.410(13)
C11 H11A 0.9700
C11 H11B 0.9700
C11 C12 1.516(13)
C12 H12A 0.9600
C12 H12B 0.9600
C12 H12C 0.9600
C13 H13A 0.9700
C13 H13B 0.9700
C13 C14 1.512(13)
C15 C16 1.398(14)
C15 C20 1.428(14)
C16 H16 0.9300
C16 C17 1.401(13)
C17 H17 0.9300
C17 C18 1.406(16)
C18 H18 0.9300
C18 C19 1.392(15)
C19 H19 0.9300
C19 C20 1.389(13)
C21 H21A 0.9700
C21 H21B 0.9700
C21 C22 1.531(14)
C22 H22A 0.9600
C22 H22B 0.9600
C22 H22C 0.9600
C23 H23A 0.9700
C23 H23B 0.9700
C24 H24A 0.9700
C24 H24B 0.9700
C24 C25 1.511(14)
C26 C27 1.406(15)
C26 C31 1.397(15)
C27 H27 0.9300
C27 C28 1.376(16)
C28 H28 0.9300
C28 C29 1.374(18)
C29 H29 0.9300
C29 C30 1.388(18)
C30 H30 0.9300
C30 C31 1.403(15)
C32 H32A 0.9700
C32 H32B 0.9700
C32 C33 1.530(15)
C33 H33A 0.9600
C33 H33B 0.9600
C33 H33C 0.9600
C34 H34A 0.9700
C34 H34B 0.9700
C34 C35 1.519(14)
C36 C37 1.415(13)
C36 C41 1.409(12)
C37 H37 0.9300
C37 C38 1.387(14)
C38 H38 0.9300
C38 C39 1.407(14)
C39 H39 0.9300
C39 C40 1.402(14)
C40 H40 0.9300
C40 C41 1.376(13)
C42 H42A 0.9700
C42 H42B 0.9700
C42 C43 1.507(13)
C43 H43A 0.9600
C43 H43B 0.9600
C43 H43C 0.9600
C44 H44 0.9300
C45 H45A 0.9600
C45 H45B 0.9600
C45 H45C 0.9600
C46 H46A 0.9600
C46 H46B 0.9600
C46 H46C 0.9600
C47 H47 0.9300
C48 H48A 0.9600
C48 H48B 0.9600
C48 H48C 0.9600
C49A H49A 0.9600
C49A H49B 0.9600
C49A H49C 0.9600
C49B H49D 0.9600
C49B H49E 0.9600
C49B H49F 0.9600
C50 H50 0.9300
C51 H51A 0.9600
C51 H51B 0.9600
C51 H51C 0.9600
C52 H52A 0.9600
C52 H52B 0.9600
C52 H52C 0.9600
F1 B1 1.349(11)
F2A B1 1.376(14)
F2B B1 1.379(15)
F3 B1 1.389(11)
F4A B1 1.418(13)
F4B B1 1.361(14)
F5 B2 1.382(11)
F6A B2 1.379(13)
F7A B2 1.416(13)
F6B B2 1.420(13)
F7B B2 1.368(13)
F8 B2 1.367(11)
F9 B3 1.384(11)
F10 B3 1.377(11)
F11A B3 1.385(13)
F12A B3 1.402(13)
F11B B3 1.437(12)
F12B B3 1.396(14)

loop_
_geom_torsion_atom_site_label_1
_geom_torsion_atom_site_label_2
_geom_torsion_atom_site_label_3
_geom_torsion_atom_site_label_4
_geom_torsion
Fe1 O1 C1 C2 24.2(10)
Fe1 O1 C1 C23 145.1(7)
Fe1 O3 C44 N11 -174.7(8)
Fe1 N1 C2 C1 45.7(9)
Fe1 N1 C3 C4 -33.1(8)
Fe1 N1 C13 C14 7.8(9)
Fe1 N2 C4 N3 175.5(6)
Fe1 N2 C4 C3 -7.2(11)
Fe1 N2 C5 C6 2.5(16)
Fe1 N2 C5 C10 -174.4(7)
Fe1 N4 C14 N5 -171.8(6)
Fe1 N4 C14 C13 9.7(11)
Fe1 N4 C15 C16 -10.0(17)
Fe1 N4 C15 C20 168.7(8)
Fe2 O1 C1 C2 -170.5(6)
Fe2 O1 C1 C23 -49.6(9)
Fe2 O4 C47 N13 -172.7(8)
Fe2 O5 C50 N14 142.1(13)
Fe2 N6 C23 C1 -24.3(9)
Fe2 N6 C24 C25 -19.3(11)
Fe2 N6 C34 C35 -38.5(9)
Fe2 N7 C25 N8 -172.9(7)
Fe2 N7 C25 C24 0.2(13)
Fe2 N7 C26 C27 -11(2)
Fe2 N7 C26 C31 171.0(8)
Fe2 N9 C35 N10 -155.6(7)
Fe2 N9 C35 C34 19.6(11)
Fe2 N9 C36 C37 -31.0(16)
Fe2 N9 C36 C41 145.3(8)
O1 Fe1 N12 O2 97.2(19)
O1 C1 C2 N1 -48.8(11)
O1 C1 C23 N6 49.1(11)
O3 Fe1 N12 O2 9.0(19)
N1 C3 C4 N2 29.0(12)
N1 C3 C4 N3 -154.2(9)
N1 C13 C14 N4 -11.9(12)
N1 C13 C14 N5 169.8(9)
N2 Fe1 N12 O2 -72.7(19)
N2 C5 C6 C7 -179.5(9)
N2 C5 C10 N3 -0.2(10)
N2 C5 C10 C9 -179.7(8)
N4 Fe1 N12 O2 -163.4(18)
N4 C15 C16 C17 178.2(9)
N4 C15 C20 N5 -1.4(11)
N4 C15 C20 C19 179.0(9)
N6 C24 C25 N7 13.9(15)
N6 C24 C25 N8 -173.8(10)
N6 C34 C35 N9 15.3(13)
N6 C34 C35 N10 -169.9(8)
N7 C26 C27 C28 179.5(11)
N7 C26 C31 N8 -1.5(12)
N7 C26 C31 C30 -179.6(10)
N9 C36 C37 C38 177.0(9)
N9 C36 C41 N10 1.5(10)
N9 C36 C41 C40 -176.9(9)
C2 N1 C3 C4 -144.8(9)
C2 N1 C13 C14 122.8(9)
C2 C1 C23 N6 171.3(8)
C3 N1 C2 C1 160.6(8)
C3 N1 C13 C14 -109.9(8)
C4 N2 C5 C6 177.4(10)
C4 N2 C5 C10 0.5(10)
C4 N3 C10 C5 -0.2(10)
C4 N3 C10 C9 179.2(10)
C4 N3 C11 C12 -117.2(11)
C5 N2 C4 N3 -0.7(10)
C5 N2 C4 C3 176.6(8)
C5 C6 C7 C8 1.9(15)
C6 C5 C10 N3 -177.5(8)
C6 C5 C10 C9 3.1(15)
C6 C7 C8 C9 -0.9(17)
C7 C8 C9 C10 0.8(15)
C8 C9 C10 N3 178.8(9)
C8 C9 C10 C5 -1.9(14)
C10 N3 C4 N2 0.5(10)
C10 N3 C4 C3 -176.6(8)
C10 N3 C11 C12 71.0(12)
C10 C5 C6 C7 -2.9(14)
C11 N3 C4 N2 -172.7(8)
C11 N3 C4 C3 10.2(15)
C11 N3 C10 C5 173.1(8)
C11 N3 C10 C9 -7.5(16)
C13 N1 C2 C1 -74.8(11)
C13 N1 C3 C4 87.3(9)
C14 N4 C15 C16 -177.0(10)
C14 N4 C15 C20 1.6(10)
C14 N5 C20 C15 0.6(11)
C14 N5 C20 C19 -179.8(11)
C14 N5 C21 C22 99.6(11)
C15 N4 C14 N5 -1.3(11)
C15 N4 C14 C13 -179.7(8)
C15 C16 C17 C18 1.6(15)
C16 C15 C20 N5 177.4(8)
C16 C15 C20 C19 -2.2(15)
C16 C17 C18 C19 -0.5(17)
C17 C18 C19 C20 -1.9(17)
C18 C19 C20 N5 -176.3(11)
C18 C19 C20 C15 3.3(16)
C20 N5 C14 N4 0.5(11)
C20 N5 C14 C13 178.9(8)
C20 N5 C21 C22 -85.0(12)
C20 C15 C16 C17 -0.3(14)
C21 N5 C14 N4 176.6(9)
C21 N5 C14 C13 -5.0(15)
C21 N5 C20 C15 -175.6(9)
C21 N5 C20 C19 4.0(18)
C23 N6 C24 C25 97.6(10)
C23 N6 C34 C35 -153.7(8)
C23 C1 C2 N1 -171.4(8)
C24 N6 C23 C1 -143.9(8)
C24 N6 C34 C35 81.2(10)
C25 N7 C26 C27 179.6(12)
C25 N7 C26 C31 1.2(12)
C25 N8 C31 C26 1.2(12)
C25 N8 C31 C30 179.0(12)
C25 N8 C32 C33 103.9(13)
C26 N7 C25 N8 -0.5(12)
C26 N7 C25 C24 172.6(10)
C26 C27 C28 C29 0.9(19)
C27 C26 C31 N8 179.8(10)
C27 C26 C31 C30 1.8(17)
C27 C28 C29 C30 1(2)
C28 C29 C30 C31 -1.4(19)
C29 C30 C31 N8 -177.4(12)
C29 C30 C31 C26 0.1(18)
C31 N8 C25 N7 -0.5(12)
C31 N8 C25 C24 -173.4(10)
C31 N8 C32 C33 -71.9(15)
C31 C26 C27 C28 -2.2(17)
C32 N8 C25 N7 -176.9(10)
C32 N8 C25 C24 10.2(18)
C32 N8 C31 C26 177.7(10)
C32 N8 C31 C30 -4.5(19)
C34 N6 C23 C1 90.9(10)
C34 N6 C24 C25 -136.0(9)
C35 N9 C36 C37 -177.7(10)
C35 N9 C36 C41 -1.5(10)
C35 N10 C41 C36 -0.9(10)
C35 N10 C41 C40 177.3(11)
C35 N10 C42 C43 -94.4(12)
C36 N9 C35 N10 0.9(11)
C36 N9 C35 C34 176.1(9)
C36 C37 C38 C39 -2.1(15)
C37 C36 C41 N10 178.1(9)
C37 C36 C41 C40 -0.4(15)
C37 C38 C39 C40 2.5(16)
C38 C39 C40 C41 -1.7(15)
C39 C40 C41 N10 -177.4(10)
C39 C40 C41 C36 0.7(15)
C41 N10 C35 N9 0.0(11)
C41 N10 C35 C34 -175.0(9)
C41 N10 C42 C43 76.7(13)
C41 C36 C37 C38 1.0(14)
C42 N10 C35 N9 172.4(9)
C42 N10 C35 C34 -2.7(15)
C42 N10 C41 C36 -173.7(8)
C42 N10 C41 C40 4.5(17)
C45 N11 C44 O3 -179.5(10)
C46 N11 C44 O3 1.1(16)
C48 N13 C47 O4 1.9(18)
C49A N13 C47 O4 -174.6(14)
C49B N13 C47 O4 173(6)
C51 N14 C50 O5 1.6(17)
C52 N14 C50 O5 178.1(12)

loop_
_smtbx_masks_void_nr
_smtbx_masks_void_average_x
_smtbx_masks_void_average_y
_smtbx_masks_void_average_z
_smtbx_masks_void_volume
_smtbx_masks_void_count_electrons
1 0.000 0.000 0.500 269.8 76.5
